data_4323821
loop_
_publ_author_name
'Ken Sakai'
'Yasutaka Yamada'
'Taro Tsubomura'

_publ_contact_author
;
    Dr Ken Sakai
    Department of Industrial Chemistry
    Seikei University
    Kichijoji-Kitamachi
    Musashino, Tokyo 180
    Japan
;
_publ_contact_author_email ksakai@chgw.ch.seikei.ac.jp
_publ_contact_author_fax +81-422-37-3871
_publ_contact_author_phone '+81-422-37-3759 '
_publ_section_title
;
 Syntheses and Crystal Structures of Ruthenium Complexes of
 1,4,8,11-Tetraazacyclotetradecane, Tris(2-aminoethyl)amine (tren), and
 Bis(2-aminoethyl)(iminomethyl)amine. A Microporous Layered Structure
 Consisting of {[K(tren)]2[RuCl6]}nn- and {(H5O2)4[RuCl6]}nn+
;
_journal_name_full 'Inorganic Chemistry'
_journal_page_first 3163
_journal_page_last 3172
_journal_paper_doi 10.1021/ic950688u
_journal_volume 35
_journal_year 1996
_chemical_formula_moiety 'C6 Cl3 H19 N4 Ru1, Cl, H O0.5'
_chemical_formula_sum 'C6 H20 Cl4 N4 O0.5 Ru'
_chemical_formula_weight 399.13
_chemical_name_systematic
;
tris(2-aminoethyl)amine-trichloro-ruthenium(III) hydrochloric acid 1/2hydrate
;
_space_group_IT_number 14
_symmetry_cell_setting monoclinic
_symmetry_Int_Tables_number 14
_symmetry_space_group_name_Hall '-P 2yab'
_symmetry_space_group_name_H-M 'P 1 21/a 1'
_audit_creation_date 95-05-27
_audit_creation_method 'teXsan (modified by Ken Sakai)'
_audit_update_record
;
95-10-17    text and data added by Ken Sakai
;
_cell_angle_alpha 90
_cell_angle_beta 90.77(1)
_cell_angle_gamma 90
_cell_formula_units_Z 8.00
_cell_length_a 13.731(2)
_cell_length_b 14.319(4)
_cell_length_c 13.949(2)
_cell_measurement_reflns_used 25
_cell_measurement_temperature 296.0
_cell_measurement_theta_max 29.52
_cell_measurement_theta_min 25.21
_cell_volume 2742.3(9)
_computing_cell_refinement 'MSC/AFC Diffractometer Control'
_computing_data_collection 'MSC/AFC Diffractometer Control'
_computing_data_reduction 'teXsan: PROCESS (MSC)'
_computing_publication_material 'teXsan: FINISH (MSC)'
_computing_structure_refinement 'teXsan: LS (MSC)'
_computing_structure_solution SIR88
_diffrn_ambient_temperature 296.0
_diffrn_measurement_device 'Rigaku AFC5S'
_diffrn_measurement_method \q/2\q
_diffrn_orient_matrix_UB_11 0.01431
_diffrn_orient_matrix_UB_12 -0.04947
_diffrn_orient_matrix_UB_13 -0.04841
_diffrn_orient_matrix_UB_21 0.03333
_diffrn_orient_matrix_UB_22 0.04733
_diffrn_orient_matrix_UB_23 -0.04082
_diffrn_orient_matrix_UB_31 0.06316
_diffrn_orient_matrix_UB_32 -0.01376
_diffrn_orient_matrix_UB_33 0.03362
_diffrn_radiation_detector 'scintillation,NaI,Rigaku SC-30'
_diffrn_radiation_monochromator graphite
_diffrn_radiation_source 'X-ray tube'
_diffrn_radiation_type 'Mo K\a'
_diffrn_radiation_wavelength 0.71069
_diffrn_reflns_av_R_equivalents 0.0281
_diffrn_reflns_av_sigmaI/netI 0.1031
_diffrn_reflns_limit_h_max 19
_diffrn_reflns_limit_h_min 0
_diffrn_reflns_limit_k_max 20
_diffrn_reflns_limit_k_min 0
_diffrn_reflns_limit_l_max 19
_diffrn_reflns_limit_l_min -19
_diffrn_reflns_number 8613
_diffrn_reflns_theta_max 30.00
_diffrn_reflns_theta_min 2.04
_diffrn_standards_decay_% 0.86
_diffrn_standards_interval_count 150
_diffrn_standards_number 3
_exptl_absorpt_coefficient_mu 1.904
_exptl_absorpt_correction_T_max 1.0000
_exptl_absorpt_correction_T_min 0.8119
_exptl_absorpt_correction_type empirical
_exptl_absorpt_process_details 'psi-scan (North's method)'
_exptl_crystal_colour reddish-brown
_exptl_crystal_density_diffrn 1.934
_exptl_crystal_description prism
_exptl_crystal_F_000 1600.00
_exptl_crystal_size_max 0.400
_exptl_crystal_size_mid 0.300
_exptl_crystal_size_min 0.200
_refine_diff_density_max 0.78600
_refine_diff_density_min -1.20840
_refine_ls_abs_structure_details
;
none
;
_refine_ls_extinction_coef 0.29669
_refine_ls_extinction_method Zachariasen_type_2_Gaussian_isotropic
_refine_ls_goodness_of_fit_obs 2.070
_refine_ls_hydrogen_treatment noref
_refine_ls_matrix_type full
_refine_ls_number_constraints 0
_refine_ls_number_parameters 317
_refine_ls_number_reflns 4304
_refine_ls_number_restraints 0
_refine_ls_R_factor_obs 0.0417
_refine_ls_shift/esd_max 0.4590
_refine_ls_structure_factor_coef F
_refine_ls_weighting_scheme sigma_w=1/\s^2^(F)
_refine_ls_wR_factor_obs 0.0387
_reflns_number_observed 4304
_reflns_number_total 8303
_reflns_observed_criterion I_>_4.0_sigma(I)
_cod_data_source_file ic950688u_2.cif
_cod_data_source_block complex_3
_cod_original_cell_volume 2742(1)
_cod_original_formula_sum 'C6 Cl4 H20 N4 O0.5 Ru1'
_cod_database_code 4323821

loop_
_symmetry_equiv_pos_as_xyz
'   +x,   +y,   +z'
'1/2-x,1/2+y,   -z'
'   -x,   -y,   -z'
'1/2+x,1/2-y,   +z'

loop_
_atom_site_aniso_label
_atom_site_aniso_U_11
_atom_site_aniso_U_22
_atom_site_aniso_U_33
_atom_site_aniso_U_12
_atom_site_aniso_U_13
_atom_site_aniso_U_23
Ru(1) 0.0249(4) 0.0185(3) 0.0217(3) 0.0001(3) -0.0019(3) 0.0008(3)
Ru(2) 0.0193(3) 0.0188(3) 0.0228(3) 0.0003(3) -0.0011(3) 0.0002(3)
Cl(1) 0.029(1) 0.027(1) 0.025(1) -0.0056(9) 0.0019(9) 0.0053(9)
Cl(2) 0.039(1) 0.027(1) 0.024(1) -0.0038(9) -0.0053(9) -0.0063(9)
Cl(3) 0.030(1) 0.024(1) 0.040(1) 0.0082(9) -0.008(1) 0.0029(9)
Cl(4) 0.026(1) 0.037(1) 0.027(1) -0.0038(10) 0.0038(9) 0.0080(10)
Cl(5) 0.034(1) 0.026(1) 0.028(1) -0.0009(9) -0.0080(9) -0.0069(9)
Cl(6) 0.025(1) 0.026(1) 0.039(1) 0.0074(9) -0.0070(9) -0.0019(9)
Cl(7) 0.033(1) 0.025(1) 0.042(1) 0.0037(9) 0.007(1) -0.0024(9)
Cl(8) 0.036(1) 0.030(1) 0.034(1) -0.0021(10) 0.0066(10) -0.0026(10)
O(1) 0.110(7) 0.041(4) 0.084(6) 0.008(5) 0.039(5) -0.003(4)
N(1) 0.023(4) 0.017(3) 0.027(4) 0.000(3) 0.004(3) 0.003(3)
N(2) 0.026(4) 0.027(4) 0.019(3) 0.001(3) -0.003(3) -0.001(3)
N(3) 0.025(4) 0.027(4) 0.024(4) 0.000(3) -0.002(3) -0.001(3)
N(4) 0.025(4) 0.039(4) 0.021(4) 0.000(3) -0.002(3) 0.003(3)
N(5) 0.036(5) 0.017(3) 0.030(4) -0.004(3) 0.009(3) 0.003(3)
N(6) 0.015(4) 0.027(4) 0.034(4) 0.004(3) -0.003(3) -0.001(3)
N(7) 0.033(4) 0.030(4) 0.021(4) 0.009(3) -0.007(3) -0.006(3)
N(8) 0.030(4) 0.031(4) 0.027(4) 0.000(3) 0.012(3) -0.004(3)
C(1) 0.036(6) 0.037(5) 0.035(5) -0.019(4) 0.009(4) -0.011(4)
C(2) 0.044(6) 0.029(5) 0.033(5) -0.014(4) -0.002(4) -0.007(4)
C(3) 0.036(6) 0.029(5) 0.041(6) 0.010(4) 0.006(5) 0.019(4)
C(4) 0.031(5) 0.027(5) 0.049(6) 0.003(4) -0.007(4) 0.014(4)
C(5) 0.024(5) 0.025(4) 0.029(5) 0.000(4) 0.008(4) 0.004(4)
C(6) 0.038(6) 0.030(5) 0.045(6) -0.003(4) 0.021(5) 0.001(4)
C(7B) 0.017(9) 0.022(9) 0.04(1) -0.009(7) 0.001(8) 0.002(7)
C(7A) 0.07(1) 0.014(8) 0.021(9) -0.024(9) 0.001(9) -0.005(7)
C(8) 0.033(6) 0.038(5) 0.049(6) -0.019(4) -0.005(5) 0.007(5)
C(9B) 0.015(9) 0.015(8) 0.06(1) 0.005(7) 0.008(9) 0.012(8)
C(9A) 0.03(1) 0.04(1) 0.015(8) 0.011(8) -0.001(7) 0.015(7)
C(10) 0.034(5) 0.038(5) 0.036(5) -0.003(4) -0.007(4) 0.018(4)
C(11B) 0.01(1) 0.022(10) 0.05(1) -0.009(10) 0.03(1) 0.012(9)
C(11A) 0.00(1) 0.04(1) 0.06(2) -0.01(1) 0.03(1) -0.02(1)
C(12A) 0.03(1) 0.04(1) 0.04(2) -0.01(1) 0.010(10) -0.02(1)
C(12B) 0.03(1) 0.03(1) 0.03(1) 0.00(1) 0.018(9) 0.01(1)

loop_
_atom_site_label
_atom_site_fract_x
_atom_site_fract_y
_atom_site_fract_z
_atom_site_U_iso_or_equiv
_atom_site_thermal_displace_type
_atom_site_calc_flag
_atom_site_calc_attached_atom
_atom_site_occupancy
_atom_site_refinement_flags
Ru(1) -0.20599(5) 0.47777(4) 0.45010(5) 0.0217(2) Uani d . 1.0 .
Ru(2) -0.70433(5) 0.45972(4) 0.95683(5) 0.0203(2) Uani d . 1.0 .
Cl(1) -0.1076(2) 0.5782(1) 0.3563(1) 0.0273(6) Uani d . 1.0 .
Cl(2) -0.1676(2) 0.5647(1) 0.5911(1) 0.0304(6) Uani d . 1.0 .
Cl(3) -0.3473(2) 0.5701(1) 0.4173(2) 0.0315(6) Uani d . 1.0 .
Cl(4) -0.6044(2) 0.5432(1) 0.8500(1) 0.0302(6) Uani d . 1.0 .
Cl(5) -0.6546(2) 0.5595(1) 1.0860(1) 0.0293(6) Uani d . 1.0 .
Cl(6) -0.8425(2) 0.5521(1) 0.9139(2) 0.0297(6) Uani d . 1.0 .
Cl(7) -0.5760(2) 0.2235(1) 0.8086(2) 0.0335(6) Uani d . 1.0 .
Cl(8) -1.0292(2) 0.3021(1) 1.2828(2) 0.0331(6) Uani d . 1.0 .
O(1) -0.5725(6) 0.4026(5) 1.3319(5) 0.078(3) Uani d . 1.0 .
N(1) -0.2845(5) 0.3724(4) 0.5235(5) 0.022(2) Uani d . 1.0 .
N(2) -0.2420(5) 0.3964(4) 0.3312(4) 0.024(2) Uani d . 1.0 .
N(3) -0.0875(5) 0.3925(4) 0.4833(4) 0.025(2) Uani d . 1.0 .
N(4) -0.4698(5) 0.3992(5) 0.7212(4) 0.028(2) Uani d . 1.0 .
N(5) -0.7800(5) 0.3595(4) 1.0425(5) 0.028(2) Uani d . 1.0 .
N(6) -0.5863(4) 0.3761(4) 0.9974(5) 0.025(2) Uani d . 1.0 .
N(7) -0.7522(5) 0.3713(4) 0.8472(4) 0.028(2) Uani d . 1.0 .
N(8) -0.9486(5) 0.4954(4) 1.2083(5) 0.030(2) Uani d . 1.0 .
C(1) -0.3419(7) 0.3186(6) 0.4496(6) 0.036(3) Uani d . 1.0 .
C(2) -0.2889(6) 0.3071(6) 0.3592(6) 0.035(3) Uani d . 1.0 .
C(3) -0.2102(6) 0.3145(6) 0.5782(6) 0.035(3) Uani d . 1.0 .
C(4) -0.1169(6) 0.3045(6) 0.5285(6) 0.036(3) Uani d . 1.0 .
C(5) -0.3531(6) 0.4143(5) 0.5942(6) 0.026(2) Uani d . 1.0 .
C(6) -0.4059(6) 0.3472(6) 0.6557(6) 0.037(3) Uani d . 1.0 .
C(7B) -0.866(1) 0.323(1) 0.968(1) 0.025(5) Uani d . 0.5 .
C(7A) -0.805(2) 0.277(1) 0.984(1) 0.035(5) Uani d . 0.5 .
C(8) -0.8277(6) 0.3041(6) 0.8791(7) 0.040(3) Uani d . 1.0 .
C(9B) -0.716(1) 0.280(1) 1.064(1) 0.029(5) Uani d . 0.5 .
C(9A) -0.697(1) 0.328(1) 1.121(1) 0.028(5) Uani d . 0.5 .
C(10) -0.6094(6) 0.3115(6) 1.0768(6) 0.036(3) Uani d . 1.0 .
C(11B) -0.829(1) 0.393(2) 1.126(2) 0.029(6) Uani d . 0.5 .
C(11A) -0.868(1) 0.386(2) 1.106(2) 0.036(6) Uani d . 0.5 .
C(12A) -0.858(2) 0.479(2) 1.156(2) 0.039(7) Uani d . 0.5 .
C(12B) -0.893(2) 0.478(2) 1.124(2) 0.029(6) Uani d . 0.5 .
H(1) -0.3562 0.2585 0.4747 0.0454 Uiso calc C(1) 1.0 .
H(2) -0.4010 0.3510 0.4365 0.0454 Uiso calc C(1) 1.0 .
H(3) -0.2402 0.2606 0.3675 0.0405 Uiso calc C(2) 1.0 .
H(4) -0.3333 0.2884 0.3101 0.0405 Uiso calc C(2) 1.0 .
H(5) -0.2366 0.2540 0.5882 0.0442 Uiso calc C(3) 1.0 .
H(6) -0.1980 0.3435 0.6385 0.0442 Uiso calc C(3) 1.0 .
H(7) -0.1235 0.2578 0.4804 0.0380 Uiso calc C(4) 1.0 .
H(8) -0.0681 0.2861 0.5736 0.0380 Uiso calc C(4) 1.0 .
H(9) -0.4002 0.4497 0.5595 0.0325 Uiso calc C(5) 1.0 .
H(10) -0.3165 0.4547 0.6351 0.0325 Uiso calc C(5) 1.0 .
H(11) -0.4442 0.3067 0.6166 0.0450 Uiso calc C(6) 1.0 .
H(12) -0.3603 0.3114 0.6920 0.0450 Uiso calc C(6) 1.0 .
H(13) -0.2820 0.4275 0.2944 0.0278 Uiso calc N(2) 1.0 .
H(14) -0.1892 0.3840 0.2999 0.0278 Uiso calc N(2) 1.0 .
H(15) -0.0568 0.3798 0.4307 0.0284 Uiso calc N(3) 1.0 .
H(16) -0.0488 0.4224 0.5225 0.0284 Uiso calc N(3) 1.0 .
H(17) -0.4348 0.4370 0.7562 0.0298 Uiso calc N(4) 1.0 .
H(18) -0.5000 0.3600 0.7581 0.0298 Uiso calc N(4) 1.0 .
H(19) -0.5122 0.4311 0.6878 0.0298 Uiso calc N(4) 1.0 .
H(20) -0.7766 0.4051 0.8010 0.0274 Uiso calc N(7) 1.0 .
H(21) -0.7026 0.3399 0.8262 0.0446 Uiso calc N(7) 1.0 .
H(22) -0.5686 0.3433 0.9481 0.0275 Uiso calc N(6) 1.0 .
H(23) -0.5385 0.4121 1.0156 0.0449 Uiso calc N(6) 1.0 .

loop_
_atom_type_symbol
_atom_type_oxidation_number
_atom_type_number_in_cell
_atom_type_scat_dispersion_real
_atom_type_scat_dispersion_imag
_atom_type_scat_source
Ru 0 8 -1.259 0.836 International_Tables_Vol_IV_Table_2.2A
Cl 0 32 0.148 0.159 International_Tables_Vol_IV_Table_2.2A
N 0 32 0.006 0.003 International_Tables_Vol_IV_Table_2.2A
C 0 48 0.003 0.002 International_Tables_Vol_IV_Table_2.2A
H 0 160 0.000 0.000 International_Tables_Vol_IV_Table_2.2A
O 0 4 0.011 0.006 International_Tables_Vol_IV_Table_2.2A

loop_
_geom_angle_atom_site_label_1
_geom_angle_atom_site_label_2
_geom_angle_atom_site_label_3
_geom_angle
_geom_angle_site_symmetry_1
_geom_angle_site_symmetry_2
_geom_angle_site_symmetry_3
_geom_angle_publ_flag
Cl(1) Ru(1) Cl(2) 90.98(7) 1_555 1_555 1_555 yes
Cl(1) Ru(1) Cl(3) 91.49(8) 1_555 1_555 1_555 yes
Cl(1) Ru(1) N(1) 172.0(2) 1_555 1_555 1_555 yes
Cl(1) Ru(1) N(2) 91.8(2) 1_555 1_555 1_555 yes
Cl(1) Ru(1) N(3) 91.7(2) 1_555 1_555 1_555 yes
Cl(2) Ru(1) Cl(3) 92.25(8) 1_555 1_555 1_555 yes
Cl(2) Ru(1) N(1) 94.7(2) 1_555 1_555 1_555 yes
Cl(2) Ru(1) N(2) 177.2(2) 1_555 1_555 1_555 yes
Cl(2) Ru(1) N(3) 87.7(2) 1_555 1_555 1_555 yes
Cl(3) Ru(1) N(1) 94.0(2) 1_555 1_555 1_555 yes
Cl(3) Ru(1) N(2) 88.5(2) 1_555 1_555 1_555 yes
Cl(3) Ru(1) N(3) 176.9(2) 1_555 1_555 1_555 yes
N(1) Ru(1) N(2) 82.5(2) 1_555 1_555 1_555 yes
N(1) Ru(1) N(3) 82.9(2) 1_555 1_555 1_555 yes
N(2) Ru(1) N(3) 91.5(2) 1_555 1_555 1_555 yes
Cl(4) Ru(2) Cl(5) 90.61(8) 1_555 1_555 1_555 yes
Cl(4) Ru(2) Cl(6) 91.62(8) 1_555 1_555 1_555 yes
Cl(4) Ru(2) N(5) 168.3(2) 1_555 1_555 1_555 yes
Cl(4) Ru(2) N(6) 90.3(2) 1_555 1_555 1_555 yes
Cl(4) Ru(2) N(7) 91.4(2) 1_555 1_555 1_555 yes
Cl(5) Ru(2) Cl(6) 94.37(7) 1_555 1_555 1_555 yes
Cl(5) Ru(2) N(5) 96.6(2) 1_555 1_555 1_555 yes
Cl(5) Ru(2) N(6) 85.7(2) 1_555 1_555 1_555 yes
Cl(5) Ru(2) N(7) 177.9(2) 1_555 1_555 1_555 yes
Cl(6) Ru(2) N(5) 97.0(2) 1_555 1_555 1_555 yes
Cl(6) Ru(2) N(6) 178.0(2) 1_555 1_555 1_555 yes
Cl(6) Ru(2) N(7) 84.9(2) 1_555 1_555 1_555 yes
N(5) Ru(2) N(6) 81.1(3) 1_555 1_555 1_555 yes
N(5) Ru(2) N(7) 81.5(3) 1_555 1_555 1_555 yes
N(6) Ru(2) N(7) 95.0(2) 1_555 1_555 1_555 yes
Ru(1) N(1) C(1) 107.4(5) 1_555 1_555 1_555 yes
Ru(1) N(1) C(3) 106.8(5) 1_555 1_555 1_555 yes
Ru(1) N(1) C(5) 111.1(4) 1_555 1_555 1_555 yes
C(1) N(1) C(3) 114.2(6) 1_555 1_555 1_555 yes
C(1) N(1) C(5) 109.2(6) 1_555 1_555 1_555 yes
C(3) N(1) C(5) 108.2(6) 1_555 1_555 1_555 yes
Ru(1) N(2) C(2) 111.8(5) 1_555 1_555 1_555 yes
Ru(1) N(3) C(4) 112.4(5) 1_555 1_555 1_555 yes
Ru(2) N(5) C(7B) 102.0(7) 1_555 1_555 1_555 yes
Ru(2) N(5) C(7A) 109.8(7) 1_555 1_555 1_555 yes
Ru(2) N(5) C(9B) 109.8(7) 1_555 1_555 1_555 yes
Ru(2) N(5) C(9A) 102.6(7) 1_555 1_555 1_555 yes
Ru(2) N(5) C(11B) 117.7(10) 1_555 1_555 1_555 yes
Ru(2) N(5) C(11A) 122(1) 1_555 1_555 1_555 yes
C(7B) N(5) C(7A) 40.6(9) 1_555 1_555 1_555 yes
C(7B) N(5) C(9B) 108.0(10) 1_555 1_555 1_555 yes
C(7B) N(5) C(9A) 145.7(9) 1_555 1_555 1_555 yes
C(7B) N(5) C(11B) 105(1) 1_555 1_555 1_555 yes
C(7B) N(5) C(11A) 83(1) 1_555 1_555 1_555 yes
C(7A) N(5) C(9B) 67(1) 1_555 1_555 1_555 yes
C(7A) N(5) C(9A) 107(1) 1_555 1_555 1_555 yes
C(7A) N(5) C(11B) 127(1) 1_555 1_555 1_555 yes
C(7A) N(5) C(11A) 109(1) 1_555 1_555 1_555 yes
C(9B) N(5) C(9A) 40.4(9) 1_555 1_555 1_555 yes
C(9B) N(5) C(11B) 112(1) 1_555 1_555 1_555 yes
C(9B) N(5) C(11A) 122(1) 1_555 1_555 1_555 yes
C(9A) N(5) C(11B) 83(1) 1_555 1_555 1_555 yes
C(9A) N(5) C(11A) 103(1) 1_555 1_555 1_555 yes
C(11B) N(5) C(11A) 22(1) 1_555 1_555 1_555 yes
Ru(2) N(6) C(10) 112.8(5) 1_555 1_555 1_555 yes
Ru(2) N(7) C(8) 112.8(5) 1_555 1_555 1_555 yes
C(12A) N(8) C(12B) 26.2(10) 1_555 1_555 1_555 yes
N(1) C(1) C(2) 112.5(7) 1_555 1_555 1_555 yes
N(2) C(2) C(1) 110.5(7) 1_555 1_555 1_555 yes
N(1) C(3) C(4) 113.6(7) 1_555 1_555 1_555 yes
N(3) C(4) C(3) 111.4(7) 1_555 1_555 1_555 yes
N(1) C(5) C(6) 115.9(6) 1_555 1_555 1_555 yes
N(4) C(6) C(5) 109.2(6) 1_555 1_555 1_555 yes
N(5) C(7B) C(7A) 61(1) 1_555 1_555 1_555 yes
N(5) C(7B) C(8) 110(1) 1_555 1_555 1_555 yes
C(7A) C(7B) C(8) 76(1) 1_555 1_555 1_555 yes
N(5) C(7A) C(7B) 78(1) 1_555 1_555 1_555 yes
N(5) C(7A) C(8) 111(1) 1_555 1_555 1_555 yes
N(5) C(7A) C(9B) 55.7(8) 1_555 1_555 1_555 yes
C(7B) C(7A) C(8) 60(1) 1_555 1_555 1_555 yes
C(7B) C(7A) C(9B) 132(1) 1_555 1_555 1_555 yes
C(8) C(7A) C(9B) 140(1) 1_555 1_555 1_555 yes
N(7) C(8) C(7B) 114.4(9) 1_555 1_555 1_555 yes
N(7) C(8) C(7A) 108.2(9) 1_555 1_555 1_555 yes
C(7B) C(8) C(7A) 43.4(9) 1_555 1_555 1_555 yes
N(5) C(9B) C(7A) 56.3(8) 1_555 1_555 1_555 yes
N(5) C(9B) C(9A) 78(1) 1_555 1_555 1_555 yes
N(5) C(9B) C(10) 111(1) 1_555 1_555 1_555 yes
C(7A) C(9B) C(9A) 133(1) 1_555 1_555 1_555 yes
C(7A) C(9B) C(10) 141(1) 1_555 1_555 1_555 yes
C(9A) C(9B) C(10) 60(1) 1_555 1_555 1_555 yes
N(5) C(9A) C(9B) 61(1) 1_555 1_555 1_555 yes
N(5) C(9A) C(10) 110(1) 1_555 1_555 1_555 yes
C(9B) C(9A) C(10) 76(1) 1_555 1_555 1_555 yes
N(6) C(10) C(9B) 107.9(9) 1_555 1_555 1_555 yes
N(6) C(10) C(9A) 114.8(9) 1_555 1_555 1_555 yes
C(9B) C(10) C(9A) 42.9(9) 1_555 1_555 1_555 yes
N(5) C(11B) C(11A) 89(4) 1_555 1_555 1_555 yes
N(5) C(11B) C(12A) 134(2) 1_555 1_555 1_555 yes
N(5) C(11B) C(12B) 122(1) 1_555 1_555 1_555 yes
C(11A) C(11B) C(12A) 92(4) 1_555 1_555 1_555 yes
C(11A) C(11B) C(12B) 67(4) 1_555 1_555 1_555 yes
C(12A) C(11B) C(12B) 25(1) 1_555 1_555 1_555 yes
N(5) C(11A) C(11B) 67(4) 1_555 1_555 1_555 yes
N(5) C(11A) C(12A) 113(1) 1_555 1_555 1_555 yes
N(5) C(11A) C(12B) 121(1) 1_555 1_555 1_555 yes
C(11B) C(11A) C(12A) 63(4) 1_555 1_555 1_555 yes
C(11B) C(11A) C(12B) 88(4) 1_555 1_555 1_555 yes
C(12A) C(11A) C(12B) 25(1) 1_555 1_555 1_555 yes
N(8) C(12A) C(11B) 123(2) 1_555 1_555 1_555 yes
N(8) C(12A) C(11A) 107(1) 1_555 1_555 1_555 yes
N(8) C(12A) C(12B) 73(3) 1_555 1_555 1_555 yes
C(11B) C(12A) C(11A) 23(1) 1_555 1_555 1_555 yes
C(11B) C(12A) C(12B) 89(4) 1_555 1_555 1_555 yes
C(11A) C(12A) C(12B) 67(4) 1_555 1_555 1_555 yes
N(8) C(12B) C(11B) 115(1) 1_555 1_555 1_555 yes
N(8) C(12B) C(11A) 116(2) 1_555 1_555 1_555 yes
N(8) C(12B) C(12A) 80(4) 1_555 1_555 1_555 yes
C(11B) C(12B) C(11A) 23(1) 1_555 1_555 1_555 yes
C(11B) C(12B) C(12A) 64(4) 1_555 1_555 1_555 yes
C(11A) C(12B) C(12A) 86(5) 1_555 1_555 1_555 yes

loop_
_geom_bond_atom_site_label_1
_geom_bond_atom_site_label_2
_geom_bond_distance
_geom_bond_site_symmetry_1
_geom_bond_site_symmetry_2
_geom_bond_publ_flag
Ru(1) Cl(1) 2.378(2) 1_555 1_555 yes
Ru(1) Cl(2) 2.381(2) 1_555 1_555 yes
Ru(1) Cl(3) 2.387(2) 1_555 1_555 yes
Ru(1) N(1) 2.126(6) 1_555 1_555 yes
Ru(1) N(2) 2.081(6) 1_555 1_555 yes
Ru(1) N(3) 2.081(6) 1_555 1_555 yes
Ru(2) Cl(4) 2.364(2) 1_555 1_555 yes
Ru(2) Cl(5) 2.392(2) 1_555 1_555 yes
Ru(2) Cl(6) 2.383(2) 1_555 1_555 yes
Ru(2) N(5) 2.145(6) 1_555 1_555 yes
Ru(2) N(6) 2.087(6) 1_555 1_555 yes
Ru(2) N(7) 2.085(6) 1_555 1_555 yes
N(1) C(1) 1.502(10) 1_555 1_555 yes
N(1) C(3) 1.514(10) 1_555 1_555 yes
N(1) C(5) 1.499(9) 1_555 1_555 yes
N(2) C(2) 1.485(10) 1_555 1_555 yes
N(3) C(4) 1.469(10) 1_555 1_555 yes
N(4) C(6) 1.476(9) 1_555 1_555 yes
N(5) C(7B) 1.64(2) 1_555 1_555 yes
N(5) C(7A) 1.47(2) 1_555 1_555 yes
N(5) C(9B) 1.46(2) 1_555 1_555 yes
N(5) C(9A) 1.63(2) 1_555 1_555 yes
N(5) C(11B) 1.43(3) 1_555 1_555 yes
N(5) C(11A) 1.55(2) 1_555 1_555 yes
N(6) C(10) 1.480(10) 1_555 1_555 yes
N(7) C(8) 1.486(10) 1_555 1_555 yes
N(8) C(12A) 1.47(3) 1_555 1_555 yes
N(8) C(12B) 1.43(2) 1_555 1_555 yes
C(1) C(2) 1.47(1) 1_555 1_555 yes
C(3) C(4) 1.47(1) 1_555 1_555 yes
C(5) C(6) 1.484(10) 1_555 1_555 yes
C(7B) C(7A) 1.09(2) 1_555 1_555 yes
C(7B) C(8) 1.38(2) 1_555 1_555 yes
C(7A) C(8) 1.55(2) 1_555 1_555 yes
C(7A) C(9B) 1.64(2) 1_555 1_555 yes
C(9B) C(9A) 1.08(2) 1_555 1_555 yes
C(9B) C(10) 1.54(2) 1_555 1_555 yes
C(9A) C(10) 1.38(2) 1_555 1_555 yes
C(11B) C(11A) 0.61(3) 1_555 1_555 yes
C(11B) C(12A) 1.36(4) 1_555 1_555 yes
C(11B) C(12B) 1.51(4) 1_555 1_555 yes
C(11A) C(12A) 1.51(4) 1_555 1_555 yes
C(11A) C(12B) 1.40(4) 1_555 1_555 yes
C(12A) C(12B) 0.66(3) 1_555 1_555 yes
C(1) H(1) 0.9500 1_555 1_555 no
C(1) H(2) 0.9500 1_555 1_555 no
C(2) H(3) 0.9500 1_555 1_555 no
C(2) H(4) 0.9500 1_555 1_555 no
C(3) H(5) 0.9500 1_555 1_555 no
C(3) H(6) 0.9499 1_555 1_555 no
C(4) H(7) 0.9500 1_555 1_555 no
C(4) H(8) 0.9500 1_555 1_555 no
C(5) H(9) 0.9494 1_555 1_555 no
C(5) H(10) 0.9506 1_555 1_555 no
C(6) H(11) 0.9501 1_555 1_555 no
C(6) H(12) 0.9501 1_555 1_555 no
N(2) H(13) 0.8699 1_555 1_555 no
N(2) H(14) 0.8700 1_555 1_555 no
N(3) H(15) 0.8700 1_555 1_555 no
N(3) H(16) 0.8699 1_555 1_555 no
N(4) H(17) 0.8700 1_555 1_555 no
N(4) H(18) 0.8700 1_555 1_555 no
N(4) H(19) 0.8699 1_555 1_555 no
N(6) H(22) 0.8701 1_555 1_555 no
N(6) H(23) 0.8701 1_555 1_555 no
N(7) H(20) 0.8700 1_555 1_555 no
N(7) H(21) 0.8700 1_555 1_555 no

loop_
_geom_contact_atom_site_label_1
_geom_contact_atom_site_label_2
_geom_contact_distance
_geom_contact_site_symmetry_1
_geom_contact_site_symmetry_2
_geom_contact_publ_flag
Cl(1) N(8) 3.248(6) 1_555 1_654 no
Cl(1) N(7) 3.484(7) 1_555 3_466 no
Cl(1) N(3) 3.492(7) 1_555 3_566 no
Cl(2) N(8) 3.317(7) 1_555 3_467 no
Cl(3) N(4) 3.179(7) 1_555 3_466 no
Cl(4) N(4) 3.314(7) 1_555 1_555 no
Cl(4) N(2) 3.383(7) 1_555 3_466 no
Cl(5) N(4) 3.221(7) 1_555 3_467 no
Cl(6) N(8) 3.386(7) 1_555 3_367 no
Cl(7) N(4) 3.161(7) 1_555 1_555 no
Cl(7) N(7) 3.264(7) 1_555 1_555 no
Cl(7) N(8) 3.293(7) 1_555 2_347 no
Cl(7) N(6) 3.426(7) 1_555 1_555 no
Cl(8) O(1) 3.070(7) 1_555 4_455 no
Cl(8) N(8) 3.162(7) 1_555 1_555 no
Cl(8) N(3) 3.193(6) 1_555 1_456 no
Cl(8) N(2) 3.296(7) 1_555 1_456 no
O(1) N(4) 2.991(9) 1_555 3_467 no
